data_2016183
loop_
_publ_author_name
'Taichi Abe'
'Kazuteru Shinozaki'
'Noriaki Ikeda'
'Takayoshi Suzuki'

_publ_section_title '[2,6-Bis(5-methyl-2-pyridyl)phenyl-\k^3^<i>N</i>,<i>C</i>^1^,<i>N</i>']chloridoplatinum(II)'
_journal_coeditor_code BM3040
_journal_issue 10
_journal_name_full 'Acta Crystallographica Section C'
_journal_page_first m456
_journal_page_last m458
_journal_paper_doi 10.1107/S0108270107044009
_journal_volume 63
_journal_year 2007
_chemical_formula_iupac '[Pt Cl (C18 H15 N2)]'
_chemical_formula_moiety 'C18 H15 Cl N2 Pt'
_chemical_formula_sum 'C18 H15 Cl N2 Pt'
_chemical_formula_weight 489.86
_chemical_name_systematic Chlorido[1,3-di(5-methyl-2-pyridyl)phenyl-\k3N,N',C2]platinum(II)
_space_group_IT_number 14
_symmetry_cell_setting monoclinic
_symmetry_space_group_name_Hall '-P 2yn'
_symmetry_space_group_name_H-M 'P 1 21/n 1'
_atom_sites_solution_hydrogens geom
_atom_sites_solution_primary direct
_atom_sites_solution_secondary difmap
_audit_creation_method SHELXL-97
_cell_angle_alpha 90.00
_cell_angle_beta 107.092(17)
_cell_angle_gamma 90.00
_cell_formula_units_Z 4
_cell_length_a 9.657(4)
_cell_length_b 12.969(5)
_cell_length_c 12.962(6)
_cell_measurement_reflns_used 12459
_cell_measurement_temperature 200(2)
_cell_measurement_theta_max 27.4
_cell_measurement_theta_min 3.1
_cell_volume 1551.7(11)
_computing_cell_refinement 'PROCESS-AUTO (Rigaku, 1998)'
_computing_data_collection 'PROCESS-AUTO (Rigaku, 1998)'
_computing_data_reduction 'CrystalStructure (Rigaku, 2005)'
_computing_molecular_graphics 'ORTEP-3 for Windows (Farrugia, 1997)'
_computing_publication_material 'SHELXL97 (Sheldrick, 1997)'
_computing_structure_refinement 'SHELXL97 (Sheldrick, 1997)'
_computing_structure_solution 'SIR92 (Altomare <i>et al.</i>,  1994)'
_diffrn_ambient_temperature 200(2)
_diffrn_detector_area_resol_mean 10.00
_diffrn_measured_fraction_theta_full 0.995
_diffrn_measured_fraction_theta_max 0.995
_diffrn_measurement_device_type 'Rigaku R-AXIS RAPID'
_diffrn_measurement_method \w
_diffrn_radiation_monochromator graphite
_diffrn_radiation_source 'fine-focus sealed tube'
_diffrn_radiation_type 'Mo K\a'
_diffrn_radiation_wavelength 0.71075
_diffrn_reflns_av_R_equivalents 0.0278
_diffrn_reflns_av_sigmaI/netI 0.0231
_diffrn_reflns_limit_h_max 12
_diffrn_reflns_limit_h_min -12
_diffrn_reflns_limit_k_max 16
_diffrn_reflns_limit_k_min -16
_diffrn_reflns_limit_l_max 16
_diffrn_reflns_limit_l_min -16
_diffrn_reflns_number 14606
_diffrn_reflns_theta_full 27.44
_diffrn_reflns_theta_max 27.44
_diffrn_reflns_theta_min 3.14
_exptl_absorpt_coefficient_mu 9.211
_exptl_absorpt_correction_T_max 0.4594
_exptl_absorpt_correction_T_min 0.2602
_exptl_absorpt_correction_type numerical
_exptl_absorpt_process_details '(SHAPE; Higashi, 1999)'
_exptl_crystal_colour yellow
_exptl_crystal_density_diffrn 2.097
_exptl_crystal_density_method 'not measured'
_exptl_crystal_description parallelepiped
_exptl_crystal_F_000 928
_exptl_crystal_size_max 0.20
_exptl_crystal_size_mid 0.15
_exptl_crystal_size_min 0.12
_refine_diff_density_max 0.92
_refine_diff_density_min -0.71
_refine_ls_extinction_coef 0.00142(12)
_refine_ls_extinction_expression Fc^*^=kFc[1+0.001xFc^2^\l^3^/sin(2\q)]^-1/4^
_refine_ls_extinction_method SHELXL97
_refine_ls_goodness_of_fit_ref 1.066
_refine_ls_hydrogen_treatment constr
_refine_ls_matrix_type full
_refine_ls_number_parameters 203
_refine_ls_number_reflns 3524
_refine_ls_number_restraints 0
_refine_ls_restrained_S_all 1.066
_refine_ls_R_factor_all 0.0194
_refine_ls_R_factor_gt 0.0177
_refine_ls_shift/su_max 0.002
_refine_ls_shift/su_mean 0.000
_refine_ls_structure_factor_coef Fsqd
_refine_ls_weighting_details 'calc w=1/[\s^2^(Fo^2^)+(0.012P)^2^+1.691P] where P=(Fo^2^+2Fc^2^)/3'
_refine_ls_weighting_scheme calc
_refine_ls_wR_factor_gt 0.0384
_refine_ls_wR_factor_ref 0.0390
_reflns_number_gt 3301
_reflns_number_total 3524
_reflns_threshold_expression 'I > 2\s(I)'
_cod_data_source_file bm3040.cif
_cod_data_source_block I
_cod_database_code 2016183
_cod_database_fobs_code 2016183

loop_
_symmetry_equiv_pos_as_xyz
'x, y, z'
'-x+1/2, y+1/2, -z+1/2'
'-x, -y, -z'
'x-1/2, -y-1/2, z-1/2'

loop_
_atom_site_type_symbol
_atom_site_label
_atom_site_fract_x
_atom_site_fract_y
_atom_site_fract_z
_atom_site_U_iso_or_equiv
_atom_site_adp_type
_atom_site_calc_flag
_atom_site_refinement_flags
_atom_site_occupancy
Pt Pt1 0.847333(11) 0.139609(7) 0.909274(8) 0.02194(5) Uani d . 1
Cl Cl1 0.75862(8) 0.23422(6) 1.03678(6) 0.03561(17) Uani d . 1
N N1 0.9244(2) 0.26150(17) 0.84517(17) 0.0240(5) Uani d . 1
N N2 0.7979(2) -0.00789(17) 0.94057(18) 0.0250(5) Uani d . 1
C C1 0.9255(3) 0.0675(2) 0.8102(2) 0.0261(6) Uani d . 1
C C2 0.9951(3) 0.1242(2) 0.7486(2) 0.0292(6) Uani d . 1
C C3 1.0501(3) 0.0717(3) 0.6747(3) 0.0369(7) Uani d . 1
H H3 1.0960 0.1084 0.6304 0.044 Uiso calc R 1
C C4 1.0364(4) -0.0350(3) 0.6675(3) 0.0430(8) Uani d . 1
H H4 1.0728 -0.0707 0.6169 0.052 Uiso calc R 1
C C5 0.9708(4) -0.0916(2) 0.7320(3) 0.0375(7) Uani d . 1
H H5 0.9644 -0.1645 0.7261 0.045 Uiso calc R 1
C C6 0.9149(3) -0.0397(2) 0.8050(2) 0.0292(6) Uani d . 1
C C7 0.9979(3) 0.2353(2) 0.7720(2) 0.0265(6) Uani d . 1
C C8 1.0659(3) 0.3109(2) 0.7291(2) 0.0345(7) Uani d . 1
H H8 1.1195 0.2928 0.6809 0.041 Uiso calc R 1
C C9 1.0553(3) 0.4130(2) 0.7567(2) 0.0356(7) Uani d . 1
H H9 1.1034 0.4647 0.7282 0.043 Uiso calc R 1
C C10 0.9752(3) 0.4412(2) 0.8256(2) 0.0302(6) Uani d . 1
C C11 0.9132(3) 0.3615(2) 0.8690(2) 0.0267(6) Uani d . 1
H H11 0.8602 0.3787 0.9178 0.032 Uiso calc R 1
C C12 0.8434(3) -0.0819(2) 0.8812(2) 0.0281(6) Uani d . 1
C C13 0.8192(3) -0.1855(2) 0.8979(2) 0.0333(6) Uani d . 1
H H13 0.8520 -0.2370 0.8585 0.040 Uiso calc R 1
C C14 0.7477(3) -0.2137(2) 0.9714(3) 0.0346(7) Uani d . 1
H H14 0.7309 -0.2845 0.9820 0.041 Uiso calc R 1
C C15 0.7003(3) -0.1392(2) 1.0297(3) 0.0318(6) Uani d . 1
C C16 0.7295(3) -0.0366(2) 1.0124(2) 0.0299(6) Uani d . 1
H H16 0.6999 0.0152 1.0532 0.036 Uiso calc R 1
C C17 0.9544(4) 0.5519(2) 0.8512(3) 0.0381(7) Uani d . 1
H H17A 1.0486 0.5867 0.8737 0.046 Uiso calc R 1
H H17B 0.9093 0.5554 0.9096 0.046 Uiso calc R 1
H H17C 0.8917 0.5860 0.7868 0.046 Uiso calc R 1
C C18 0.6186(4) -0.1671(3) 1.1096(3) 0.0422(8) Uani d . 1
H H18A 0.5279 -0.1280 1.0927 0.051 Uiso calc R 1
H H18B 0.6782 -0.1503 1.1829 0.051 Uiso calc R 1
H H18C 0.5970 -0.2411 1.1047 0.051 Uiso calc R 1

loop_
_atom_site_aniso_label
_atom_site_aniso_U_11
_atom_site_aniso_U_22
_atom_site_aniso_U_33
_atom_site_aniso_U_12
_atom_site_aniso_U_13
_atom_site_aniso_U_23
Pt1 0.02406(7) 0.02172(7) 0.02167(6) -0.00088(4) 0.00927(4) -0.00136(4)
Cl1 0.0458(4) 0.0314(4) 0.0402(4) -0.0051(3) 0.0290(4) -0.0067(3)
N1 0.0243(11) 0.0263(12) 0.0222(11) -0.0010(9) 0.0078(9) 0.0009(9)
N2 0.0261(12) 0.0235(11) 0.0260(11) -0.0011(9) 0.0084(10) 0.0001(9)
C1 0.0248(13) 0.0287(14) 0.0248(13) 0.0032(11) 0.0072(11) -0.0039(11)
C2 0.0294(15) 0.0324(15) 0.0273(14) 0.0026(12) 0.0104(12) 0.0012(11)
C3 0.0408(17) 0.0403(18) 0.0366(16) 0.0016(14) 0.0219(15) 0.0008(14)
C4 0.051(2) 0.0403(18) 0.0454(19) 0.0056(15) 0.0266(17) -0.0115(15)
C5 0.0453(18) 0.0295(16) 0.0417(17) 0.0044(14) 0.0192(15) -0.0078(13)
C6 0.0294(15) 0.0283(14) 0.0291(14) 0.0021(11) 0.0074(12) -0.0027(11)
C7 0.0277(14) 0.0322(15) 0.0214(12) 0.0038(11) 0.0101(11) 0.0007(11)
C8 0.0348(16) 0.0414(17) 0.0318(15) 0.0004(14) 0.0168(13) 0.0029(13)
C9 0.0412(17) 0.0337(16) 0.0342(16) -0.0061(14) 0.0146(14) 0.0067(13)
C10 0.0338(15) 0.0298(15) 0.0252(14) -0.0049(12) 0.0058(12) 0.0033(11)
C11 0.0288(14) 0.0282(14) 0.0221(13) -0.0007(11) 0.0059(11) -0.0016(10)
C12 0.0270(14) 0.0272(14) 0.0272(14) -0.0001(11) 0.0034(11) -0.0029(11)
C13 0.0356(16) 0.0239(14) 0.0373(16) 0.0011(12) 0.0060(13) -0.0045(12)
C14 0.0367(16) 0.0236(14) 0.0392(17) -0.0055(12) 0.0046(14) 0.0023(12)
C15 0.0312(16) 0.0293(15) 0.0328(16) -0.0046(12) 0.0063(13) 0.0015(12)
C16 0.0292(15) 0.0293(15) 0.0306(15) -0.0043(12) 0.0079(12) -0.0017(12)
C17 0.0494(19) 0.0264(15) 0.0368(17) -0.0054(13) 0.0098(15) 0.0001(12)
C18 0.048(2) 0.0347(17) 0.049(2) -0.0085(15) 0.0222(17) 0.0058(15)

loop_
_atom_type_symbol
_atom_type_description
_atom_type_scat_dispersion_real
_atom_type_scat_dispersion_imag
_atom_type_scat_source
Pt Pt -1.7033 8.3905 'International Tables Vol C Tables 4.2.6.8 and 6.1.1.4'
Cl Cl 0.1484 0.1585 'International Tables Vol C Tables 4.2.6.8 and 6.1.1.4'
N N 0.0061 0.0033 'International Tables Vol C Tables 4.2.6.8 and 6.1.1.4'
C C 0.0033 0.0016 'International Tables Vol C Tables 4.2.6.8 and 6.1.1.4'
H H 0.0000 0.0000 'International Tables Vol C Tables 4.2.6.8 and 6.1.1.4'

loop_
_geom_angle_atom_site_label_1
_geom_angle_atom_site_label_2
_geom_angle_atom_site_label_3
_geom_angle
_geom_angle_publ_flag
C1 Pt1 N1 80.87(11) yes
C1 Pt1 N2 80.61(11) yes
N1 Pt1 N2 161.47(9) yes
C1 Pt1 Cl1 177.56(9) yes
N1 Pt1 Cl1 97.56(7) yes
N2 Pt1 Cl1 100.94(7) yes
C11 N1 C7 119.1(2) ?
C11 N1 Pt1 126.45(19) yes
C7 N1 Pt1 114.43(18) yes
C16 N2 C12 119.7(2) ?
C16 N2 Pt1 126.13(19) yes
C12 N2 Pt1 114.19(18) yes
C6 C1 C2 122.6(3) ?
C6 C1 Pt1 118.8(2) yes
C2 C1 Pt1 118.5(2) yes
C1 C2 C3 118.6(3) ?
C1 C2 C7 112.5(2) ?
C3 C2 C7 129.0(3) ?
C4 C3 C2 118.8(3) ?
C4 C3 H3 120.6 ?
C2 C3 H3 120.6 ?
C3 C4 C5 122.2(3) ?
C3 C4 H4 118.9 ?
C5 C4 H4 118.9 ?
C6 C5 C4 119.2(3) ?
C6 C5 H5 120.4 ?
C4 C5 H5 120.4 ?
C5 C6 C1 118.5(3) ?
C5 C6 C12 129.1(3) ?
C1 C6 C12 112.4(2) ?
N1 C7 C8 120.0(3) ?
N1 C7 C2 113.6(2) ?
C8 C7 C2 126.4(3) ?
C9 C8 C7 119.6(3) ?
C9 C8 H8 120.2 ?
C7 C8 H8 120.2 ?
C8 C9 C10 121.0(3) ?
C8 C9 H9 119.5 ?
C10 C9 H9 119.5 ?
C9 C10 C11 116.8(3) ?
C9 C10 C17 121.9(3) ?
C11 C10 C17 121.3(3) ?
N1 C11 C10 123.4(3) ?
N1 C11 H11 118.3 ?
C10 C11 H11 118.3 ?
N2 C12 C13 119.3(3) ?
N2 C12 C6 113.9(3) ?
C13 C12 C6 126.7(3) ?
C14 C13 C12 120.2(3) ?
C14 C13 H13 119.9 ?
C12 C13 H13 119.9 ?
C13 C14 C15 120.4(3) ?
C13 C14 H14 119.8 ?
C15 C14 H14 119.8 ?
C14 C15 C16 117.6(3) ?
C14 C15 C18 121.8(3) ?
C16 C15 C18 120.6(3) ?
N2 C16 C15 122.8(3) ?
N2 C16 H16 118.6 ?
C15 C16 H16 118.6 ?
C10 C17 H17A 109.5 ?
C10 C17 H17B 109.5 ?
H17A C17 H17B 109.5 ?
C10 C17 H17C 109.5 ?
H17A C17 H17C 109.5 ?
H17B C17 H17C 109.5 ?
C15 C18 H18A 109.5 ?
C15 C18 H18B 109.5 ?
H18A C18 H18B 109.5 ?
C15 C18 H18C 109.5 ?
H18A C18 H18C 109.5 ?
H18B C18 H18C 109.5 ?

loop_
_geom_bond_atom_site_label_1
_geom_bond_atom_site_label_2
_geom_bond_distance
_geom_bond_publ_flag
Pt1 C1 1.915(3) yes
Pt1 N1 2.027(2) yes
Pt1 N2 2.041(2) yes
Pt1 Cl1 2.4091(10) yes
N1 C11 1.345(3) ?
N1 C7 1.384(3) ?
N2 C16 1.343(4) ?
N2 C12 1.380(4) ?
C1 C6 1.394(4) ?
C1 C2 1.394(4) ?
C2 C3 1.400(4) ?
C2 C7 1.471(4) ?
C3 C4 1.392(5) ?
C3 H3 0.9500 ?
C4 C5 1.396(5) ?
C4 H4 0.9500 ?
C5 C6 1.393(4) ?
C5 H5 0.9500 ?
C6 C12 1.469(4) ?
C7 C8 1.385(4) ?
C8 C9 1.383(5) ?
C8 H8 0.9500 ?
C9 C10 1.391(4) ?
C9 H9 0.9500 ?
C10 C11 1.393(4) ?
C10 C17 1.501(4) ?
C11 H11 0.9500 ?
C12 C13 1.391(4) ?
C13 C14 1.380(4) ?
C13 H13 0.9500 ?
C14 C15 1.384(4) ?
C14 H14 0.9500 ?
C15 C16 1.392(4) ?
C15 C18 1.519(4) ?
C16 H16 0.9500 ?
C17 H17A 0.9800 ?
C17 H17B 0.9800 ?
C17 H17C 0.9800 ?
C18 H18A 0.9800 ?
C18 H18B 0.9800 ?
C18 H18C 0.9800 ?

loop_
_geom_torsion_atom_site_label_1
_geom_torsion_atom_site_label_2
_geom_torsion_atom_site_label_3
_geom_torsion_atom_site_label_4
_geom_torsion
C1 Pt1 N1 C11 178.0(2)
N2 Pt1 N1 C11 179.2(3)
Cl1 Pt1 N1 C11 -3.9(2)
C1 Pt1 N1 C7 -3.53(19)
N2 Pt1 N1 C7 -2.3(4)
Cl1 Pt1 N1 C7 174.58(18)
C1 Pt1 N2 C16 180.0(3)
N1 Pt1 N2 C16 178.7(3)
Cl1 Pt1 N2 C16 1.9(2)
C1 Pt1 N2 C12 1.0(2)
N1 Pt1 N2 C12 -0.2(4)
Cl1 Pt1 N2 C12 -177.10(18)
N1 Pt1 C1 C6 179.5(2)
N2 Pt1 C1 C6 -0.1(2)
N1 Pt1 C1 C2 1.6(2)
N2 Pt1 C1 C2 -178.0(2)
C6 C1 C2 C3 3.2(4)
Pt1 C1 C2 C3 -178.9(2)
C6 C1 C2 C7 -177.3(3)
Pt1 C1 C2 C7 0.5(3)
C1 C2 C3 C4 -1.5(5)
C7 C2 C3 C4 179.2(3)
C2 C3 C4 C5 -0.6(5)
C3 C4 C5 C6 1.1(5)
C4 C5 C6 C1 0.6(5)
C4 C5 C6 C12 -179.3(3)
C2 C1 C6 C5 -2.7(4)
Pt1 C1 C6 C5 179.4(2)
C2 C1 C6 C12 177.1(3)
Pt1 C1 C6 C12 -0.8(3)
C11 N1 C7 C8 3.8(4)
Pt1 N1 C7 C8 -174.8(2)
C11 N1 C7 C2 -176.7(3)
Pt1 N1 C7 C2 4.7(3)
C1 C2 C7 N1 -3.5(4)
C3 C2 C7 N1 175.9(3)
C1 C2 C7 C8 176.0(3)
C3 C2 C7 C8 -4.6(5)
N1 C7 C8 C9 -2.4(4)
C2 C7 C8 C9 178.1(3)
C7 C8 C9 C10 -1.1(5)
C8 C9 C10 C11 3.1(4)
C8 C9 C10 C17 -176.1(3)
C7 N1 C11 C10 -1.7(4)
Pt1 N1 C11 C10 176.7(2)
C9 C10 C11 N1 -1.7(4)
C17 C10 C11 N1 177.4(3)
C16 N2 C12 C13 -0.8(4)
Pt1 N2 C12 C13 178.3(2)
C16 N2 C12 C6 179.3(2)
Pt1 N2 C12 C6 -1.6(3)
C5 C6 C12 N2 -178.6(3)
C1 C6 C12 N2 1.5(4)
C5 C6 C12 C13 1.5(5)
C1 C6 C12 C13 -178.3(3)
N2 C12 C13 C14 1.3(4)
C6 C12 C13 C14 -178.8(3)
C12 C13 C14 C15 -0.4(5)
C13 C14 C15 C16 -1.0(5)
C13 C14 C15 C18 178.7(3)
C12 N2 C16 C15 -0.7(4)
Pt1 N2 C16 C15 -179.6(2)
C14 C15 C16 N2 1.6(5)
C18 C15 C16 N2 -178.1(3)
